data_4339860
loop_
_publ_author_name
'Manoli, Maria'
'Prescimone, Alessandro'
'Bagai, Rashmi'
'Mishra, Abhudaya'
'Murugesu, Muralee'
'Parsons, Simon'
'Wernsdorfer, Wolfgang'
'Christou, George'
'Brechin, Euan K.'

_publ_section_title
;
 High-spin Mn wheels.
;
_journal_issue 17
_journal_name_full 'Inorganic chemistry'
_journal_page_first 6968
_journal_page_last 6979
_journal_paper_doi 10.1021/ic7007528
_journal_volume 46
_journal_year 2007
_chemical_compound_source M.Manoli
_chemical_formula_moiety '[Mn22(O)6(Br-thme)8(Im)2(AcO)16(MeO)14].2Hexane.5MeOH'
_chemical_formula_sum 'C109 H208 Br8 Mn22 N4 O81'
_chemical_formula_weight 4717.91
_space_group_IT_number 61
_symmetry_cell_setting orthorhombic
_symmetry_space_group_name_Hall '-P 2ac 2ab'
_symmetry_space_group_name_H-M 'P b c a'
_atom_sites_solution_hydrogens geom
_atom_sites_solution_primary direct
_audit_creation_date 06-11-04
_audit_creation_method CRYSTALS_ver_12.84
_cell_angle_alpha 90
_cell_angle_beta 90
_cell_angle_gamma 90
_cell_formula_units_Z 4
_cell_length_a 25.1814(12)
_cell_length_b 20.8101(10)
_cell_length_c 33.7120(16)
_cell_measurement_reflns_used 8172
_cell_measurement_temperature 150
_cell_measurement_theta_max 23
_cell_measurement_theta_min 2
_cell_volume 17666.0(15)
_computing_cell_refinement 'SAINT (Siemens ,1995)'
_computing_data_collection 'SMART (Siemens, 1993)'
_computing_data_reduction 'SAINT (Siemens ,1995)'
_computing_molecular_graphics 'CAMERON (Watkin et al., 1996)'
_computing_publication_material 'CRYSTALS (Betteridge et al., 2003)'
_computing_structure_refinement 'CRYSTALS (Betteridge et al., 2003)'
_computing_structure_solution 'SHELXS 86 (Sheldrick, 1986)'
_diffrn_ambient_temperature 150
_diffrn_measured_fraction_theta_full 1.000
_diffrn_measured_fraction_theta_max 1.000
_diffrn_measurement_device_type 'Bruker SMART'
_diffrn_measurement_method '\f & \w scans'
_diffrn_radiation_monochromator graphite
_diffrn_radiation_type 'Mo K\a'
_diffrn_radiation_wavelength 0.71073
_diffrn_reflns_av_R_equivalents 0.112
_diffrn_reflns_limit_h_max 27
_diffrn_reflns_limit_h_min 0
_diffrn_reflns_limit_k_max 23
_diffrn_reflns_limit_k_min 0
_diffrn_reflns_limit_l_max 37
_diffrn_reflns_limit_l_min 0
_diffrn_reflns_number 127882
_diffrn_reflns_theta_full 23.256
_diffrn_reflns_theta_max 23.256
_diffrn_reflns_theta_min 1.406
_diffrn_standards_number 0
_exptl_absorpt_coefficient_mu 3.408
_exptl_absorpt_correction_T_max 0.46
_exptl_absorpt_correction_T_min 0.22
_exptl_absorpt_correction_type multi-scan
_exptl_absorpt_process_details 'SADABS (Siemens, 1996)'
_exptl_crystal_colour dark
_exptl_crystal_density_diffrn 1.77
_exptl_crystal_description block
_exptl_crystal_F_000 8712
_exptl_crystal_recrystallization_method
;
Recrystallisation by layering of n-hexane with a methanol solution.
;
_exptl_crystal_size_max 0.40
_exptl_crystal_size_mid 0.33
_exptl_crystal_size_min 0.23
_platon_squeeze_details
;
This equates to ca. 2n-hexane and 5MeOH per per formula unit (760 e/cell)
;
_refine_diff_density_max 1.50
_refine_diff_density_min -0.97
_refine_ls_extinction_method None
_refine_ls_goodness_of_fit_ref 1.1538
_refine_ls_hydrogen_treatment noref
_refine_ls_matrix_type full
_refine_ls_number_parameters 919
_refine_ls_number_reflns 8586
_refine_ls_number_restraints 697
_refine_ls_R_factor_all 0.0762
_refine_ls_R_factor_gt 0.0496
_refine_ls_shift/su_max 0.000705
_refine_ls_structure_factor_coef F
_refine_ls_weighting_details
;
 Method, part 1, Chebychev polynomial, (Watkin, 1994, Prince, 1982) 
 [weight] = 1.0/[A~0~*T~0~(x)+A~1~*T~1~(x) ... +A~n-1~]*T~n-1~(x)] 
 where A~i~ are the Chebychev coefficients listed below and x= Fcalc/Fmax 
 Method = Robust Weighting (Prince, 1982) 
 W = [weight] * [1-(deltaF/6*sigmaF)^2^]^2^ 
 A~i~ are: 
 2.75 -2.24 1.32 
;
_refine_ls_weighting_scheme calc
_refine_ls_wR_factor_all 0.0413
_refine_ls_wR_factor_gt 0.0366
_refine_ls_wR_factor_ref 0.0366
_reflns_limit_h_max 27
_reflns_limit_h_min 0
_reflns_limit_k_max 23
_reflns_limit_k_min 0
_reflns_limit_l_max 37
_reflns_limit_l_min 0
_reflns_number_gt 8586
_reflns_number_total 12681
_reflns_threshold_expression I>2.0\s(I)
_oxford_diffrn_Wilson_B_factor 0.00
_oxford_diffrn_Wilson_scale 0.00
_oxford_refine_ls_scale 0.2617(2)
_oxford_structure_analysis_title 'eb6100bis in Pbca'
_cod_data_source_file ic7007528-file004.cif
_cod_data_source_block eb6100
_cod_depositor_comments
;
The following automatic conversions were performed:

'_symmetry_cell_setting' value 'Orthorhombic' changed to
'orthorhombic' according to
/usr/data/users/saulius/automatic-downloads/retrospective/ACS/lib/dictionaries/cif_core.dic
dictionary named 'cif_core.dic' version 2.4.2 from 2011-04-26.

Automatic conversion script
Id: cif_fix_values 2281 2013-09-26 08:29:07Z andrius 
;
_cod_original_sg_symbol_H-M 'P b c a '
_cod_database_code 4339860

loop_
_symmetry_equiv_pos_as_xyz
x,y,z
-x,-y,-z
-x+1/2,y+1/2,z
x+1/2,-y+1/2,-z
x,-y+1/2,z+1/2
-x,y+1/2,-z+1/2
-x+1/2,-y,z+1/2
x+1/2,y,-z+1/2

loop_
_atom_site_label
_atom_site_type_symbol
_atom_site_fract_x
_atom_site_fract_y
_atom_site_fract_z
_atom_site_U_iso_or_equiv
_atom_site_occupancy
_atom_site_adp_type
_atom_site_refinement_flags_adp
_atom_site_disorder_group
Mn1 Mn 0.27752(3) 0.02770(4) -0.05186(2) 0.0307 1.0000 Uani . .
Mn2 Mn 0.30113(4) 0.00835(4) 0.03902(2) 0.0333 1.0000 Uani . .
Mn3 Mn 0.66140(3) 0.06312(4) 0.11764(2) 0.0324 1.0000 Uani . .
Mn4 Mn 0.34037(3) -0.09730(4) -0.02181(2) 0.0316 1.0000 Uani . .
Mn5 Mn 0.55054(3) 0.09258(4) 0.16595(2) 0.0320 1.0000 Uani . .
Mn6 Mn 0.56746(4) 0.15476(4) 0.07882(2) 0.0334 1.0000 Uani . .
Mn7 Mn 0.45488(4) 0.15300(4) 0.12093(2) 0.0344 1.0000 Uani . .
Mn8 Mn 0.34861(4) 0.09732(5) 0.09952(2) 0.0390 1.0000 Uani . .
Mn9 Mn 0.37650(3) 0.02145(4) -0.19829(2) 0.0328 1.0000 Uani . .
Mn10 Mn 0.29267(4) 0.08446(4) -0.13961(2) 0.0320 1.0000 Uani . .
Mn11 Mn 0.35889(4) 0.17038(4) -0.19790(2) 0.0333 1.0000 Uani . .
N1 N 0.71136(19) 0.1346(2) 0.14348(13) 0.0362 1.0000 Uani U .
N2 N 0.7505(2) 0.2270(3) 0.15206(16) 0.0473 1.0000 Uani U .
O1 O 0.61986(15) 0.09422(18) 0.06782(10) 0.0332 1.0000 Uani U .
O2 O 0.60375(15) 0.03395(18) 0.15835(11) 0.0341 1.0000 Uani U .
O15 O 0.39673(16) 0.0850(2) 0.14069(11) 0.0418 1.0000 Uani U .
O16 O 0.44988(16) 0.04138(19) -0.21464(12) 0.0406 1.0000 Uani U .
O17 O 0.31849(17) -0.1925(2) -0.02718(12) 0.0451 1.0000 Uani U .
O18 O 0.40904(16) 0.2270(2) 0.13746(12) 0.0444 1.0000 Uani U .
O19 O 0.29070(17) 0.16099(18) -0.10183(11) 0.0402 1.0000 Uani U .
O21 O 0.24499(15) 0.02369(19) 0.00114(10) 0.0340 1.0000 Uani U .
O22 O 0.36184(17) 0.2337(2) -0.16066(11) 0.0434 1.0000 Uani U .
O23 O 0.30126(15) 0.01480(18) -0.18125(11) 0.0358 1.0000 Uani U .
O24 O 0.51258(16) 0.21395(19) 0.09528(12) 0.0406 1.0000 Uani U .
O25 O 0.42983(17) -0.1162(2) -0.22487(11) 0.0436 1.0000 Uani U .
O26 O 0.50247(16) -0.0273(2) -0.18267(12) 0.0447 1.0000 Uani U .
O27 O 0.38749(17) -0.23271(19) -0.05926(13) 0.0480 1.0000 Uani U .
O28 O 0.32742(16) 0.1917(2) 0.12273(12) 0.0455 1.0000 Uani U .
O29 O 0.31082(15) 0.02728(17) -0.10041(10) 0.0326 1.0000 Uani U .
O31 O 0.27278(15) -0.06684(19) -0.05470(11) 0.0367 1.0000 Uani U .
O32 O 0.33636(16) 0.22483(19) -0.23685(11) 0.0408 1.0000 Uani U .
O33 O 0.35568(15) 0.09192(18) -0.23259(10) 0.0330 1.0000 Uani U .
O34 O 0.49434(15) 0.15805(19) 0.16995(11) 0.0352 1.0000 Uani U .
O40 O 0.34630(15) 0.00141(19) -0.01276(10) 0.0367 1.0000 Uani U .
O41 O 0.29681(16) -0.08750(19) 0.02578(11) 0.0384 1.0000 Uani U .
O42 O 0.42894(16) 0.18023(19) -0.21082(12) 0.0429 1.0000 Uani U .
O43 O 0.28350(15) 0.14631(18) -0.18195(10) 0.0337 1.0000 Uani U .
O44 O 0.59350(15) 0.15507(18) 0.13589(11) 0.0358 1.0000 Uani U .
O50 O 0.51041(15) 0.08902(19) 0.10652(11) 0.0368 1.0000 Uani U .
O60 O 0.37350(15) 0.10490(18) -0.15671(10) 0.0341 1.0000 Uani U .
O110 O 0.40387(16) -0.1198(2) 0.01449(11) 0.0442 1.0000 Uani U .
O111 O 0.21061(16) 0.0701(2) -0.13696(12) 0.0461 1.0000 Uani U .
O112 O 0.24733(17) 0.0004(2) 0.08594(11) 0.0447 1.0000 Uani U .
O113 O 0.30861(15) 0.1041(2) 0.05231(11) 0.0396 1.0000 Uani U .
O114 O 0.35834(16) 0.0047(2) 0.07427(11) 0.0406 1.0000 Uani U .
O116 O 0.41286(16) 0.1388(2) 0.07488(11) 0.0413 1.0000 Uani U .
O210 O 0.46975(16) -0.1441(2) -0.02664(12) 0.0479 1.0000 Uani U .
O211 O 0.20077(16) 0.0459(2) -0.07389(12) 0.0439 1.0000 Uani U .
O212 O 0.28500(16) 0.0652(2) 0.13063(11) 0.0431 1.0000 Uani U .
O213 O 0.36789(17) -0.0475(2) -0.24488(12) 0.0447 1.0000 Uani U .
O214 O 0.29833(17) 0.11876(19) -0.04153(11) 0.0420 1.0000 Uani U .
C11 C 0.2047(3) -0.0839(3) -0.00110(18) 0.0445 1.0000 Uani U .
C12 C 0.4071(3) 0.2942(3) -0.2120(2) 0.0522 1.0000 Uani U .
C13 C 0.2592(2) 0.0742(3) -0.23726(18) 0.0394 1.0000 Uani U .
C14 C 0.5506(2) 0.2551(3) 0.15867(18) 0.0434 1.0000 Uani U .
C15 C 0.3983(3) -0.0938(3) -0.25019(18) 0.0427 1.0000 Uani U .
C16 C 0.3806(3) 0.0797(4) 0.18107(18) 0.0550 1.0000 Uani U .
C17 C 0.3459(3) -0.2377(3) -0.04091(18) 0.0406 1.0000 Uani U .
C18 C 0.3591(3) 0.2326(3) 0.13570(18) 0.0435 1.0000 Uani U .
C19 C 0.3026(3) 0.1640(3) -0.06592(17) 0.0385 1.0000 Uani U .
C21 C 0.1970(2) -0.0121(3) 0.00635(17) 0.0404 1.0000 Uani U .
C22 C 0.3778(3) 0.2957(3) -0.1723(2) 0.0522 1.0000 Uani U .
C23 C 0.2619(2) 0.0132(3) -0.21241(18) 0.0389 1.0000 Uani U .
C24 C 0.5265(3) 0.2701(3) 0.1176(2) 0.0441 1.0000 Uani U .
C25 C 0.3990(4) -0.1255(5) -0.2910(2) 0.0799 1.0000 Uani U .
C26 C 0.5412(3) 0.0624(4) -0.2138(3) 0.0711 1.0000 Uani U .
C27 C 0.3251(4) -0.3037(4) -0.0356(3) 0.0867 1.0000 Uani U .
C28 C 0.3383(3) 0.2961(4) 0.1492(2) 0.0612 1.0000 Uani U .
C29 C 0.3226(3) 0.2263(3) -0.0506(2) 0.0648 1.0000 Uani U .
C31 C 0.2229(3) -0.0957(3) -0.04483(19) 0.0449 1.0000 Uani U .
C32 C 0.3687(3) 0.2780(3) -0.2456(2) 0.0512 1.0000 Uani U .
C33 C 0.3119(2) 0.0839(3) -0.25906(16) 0.0363 1.0000 Uani U .
C34 C 0.5092(2) 0.2193(3) 0.18482(17) 0.0386 1.0000 Uani U .
C40 C 0.3966(2) 0.0328(4) -0.01630(19) 0.0489 1.0000 Uani U .
C41 C 0.2447(3) -0.1150(3) 0.02729(19) 0.0451 1.0000 Uani U .
C42 C 0.4495(3) 0.2417(3) -0.2100(2) 0.0534 1.0000 Uani U .
C43 C 0.2460(2) 0.1339(3) -0.21271(17) 0.0360 1.0000 Uani U .
C44 C 0.6012(2) 0.2161(3) 0.15460(19) 0.0417 1.0000 Uani U .
C50 C 0.4970(3) 0.0286(3) 0.0885(2) 0.0483 1.0000 Uani U .
C51 C 0.1525(3) -0.1179(4) 0.0025(2) 0.0564 1.0000 Uani U .
C52 C 0.4359(3) 0.3582(4) -0.2194(2) 0.0617 1.0000 Uani U .
C53 C 0.2145(3) 0.0611(3) -0.26641(19) 0.0464 1.0000 Uani U .
C54 C 0.5627(3) 0.3194(3) 0.1773(2) 0.0522 1.0000 Uani U .
C60 C 0.4139(3) 0.1142(3) -0.12794(18) 0.0452 1.0000 Uani U .
C100 C 0.7320(3) 0.1859(3) 0.12636(18) 0.0423 1.0000 Uani U .
C101 C 0.7421(3) 0.2015(3) 0.18888(19) 0.0470 1.0000 Uani U .
C102 C 0.7175(3) 0.1457(3) 0.18326(18) 0.0437 1.0000 Uani U .
C110 C 0.4508(2) -0.1324(3) 0.00754(16) 0.0346 1.0000 Uani U .
C111 C 0.1834(2) 0.0542(3) -0.10834(18) 0.0386 1.0000 Uani U .
C112 C 0.2484(3) 0.0285(3) 0.11871(17) 0.0391 1.0000 Uani U .
C113 C 0.2657(3) 0.1483(4) 0.04941(19) 0.0523 1.0000 Uani U .
C114 C 0.3665(3) -0.0509(3) 0.09898(19) 0.0491 1.0000 Uani U .
C116 C 0.4089(3) 0.1881(4) 0.04473(18) 0.0525 1.0000 Uani U .
C210 C 0.4884(3) -0.1346(3) 0.04145(19) 0.0494 1.0000 Uani U .
C211 C 0.1257(3) 0.0425(4) -0.1143(2) 0.0641 1.0000 Uani U .
C212 C 0.2025(3) 0.0165(4) 0.1462(2) 0.0657 1.0000 Uani U .
C213 C 0.4939(2) 0.0227(3) -0.20286(17) 0.0388 1.0000 Uani U .
Br63 Br 0.20317(3) 0.12882(4) -0.30631(2) 0.0538 1.0000 Uani U .
Br64 Br 0.60093(3) 0.31452(4) 0.22780(3) 0.0698 1.0000 Uani U .
Br612 Br 0.11839(4) -0.11132(5) 0.05460(3) 0.0642 0.7715 Uani . 1
Br611 Br 0.09611(19) -0.1048(3) -0.03151(16) 0.1162 0.2285 Uani . 2
Br62 Br 0.39060(4) 0.43370(4) -0.21343(3) 0.0762 1.0000 Uani U .
H161 H 0.4119 0.0759 0.1972 0.0809 1.0000 Uiso . .
H162 H 0.3612 0.1171 0.1885 0.0811 1.0000 Uiso . .
H163 H 0.3593 0.0421 0.1840 0.0810 1.0000 Uiso . .
H211 H 0.1851 -0.0057 0.0336 0.0491 1.0000 Uiso . .
H212 H 0.1702 0.0040 -0.0116 0.0487 1.0000 Uiso . .
H221 H 0.4022 0.3132 -0.1524 0.0628 1.0000 Uiso . .
H222 H 0.3468 0.3235 -0.1748 0.0629 1.0000 Uiso . .
H231 H 0.2702 -0.0221 -0.2304 0.0469 1.0000 Uiso . .
H232 H 0.2274 0.0057 -0.2007 0.0467 1.0000 Uiso . .
H241 H 0.5522 0.2941 0.1024 0.0528 1.0000 Uiso . .
H242 H 0.4950 0.2962 0.1217 0.0532 1.0000 Uiso . .
H251 H 0.3719 -0.1060 -0.3075 0.1180 1.0000 Uiso . .
H252 H 0.4333 -0.1198 -0.3029 0.1182 1.0000 Uiso . .
H253 H 0.3916 -0.1706 -0.2878 0.1180 1.0000 Uiso . .
H261 H 0.5727 0.0467 -0.2011 0.1050 1.0000 Uiso . .
H262 H 0.5463 0.0616 -0.2421 0.1051 1.0000 Uiso . .
H263 H 0.5353 0.1062 -0.2060 0.1051 1.0000 Uiso . .
H271 H 0.3532 -0.3341 -0.0397 0.1271 1.0000 Uiso . .
H272 H 0.3111 -0.3084 -0.0093 0.1271 1.0000 Uiso . .
H273 H 0.2975 -0.3111 -0.0547 0.1270 1.0000 Uiso . .
H281 H 0.3004 0.2964 0.1482 0.0900 1.0000 Uiso . .
H282 H 0.3499 0.3052 0.1758 0.0901 1.0000 Uiso . .
H283 H 0.3509 0.3292 0.1321 0.0902 1.0000 Uiso . .
H291 H 0.3368 0.2193 -0.0246 0.0951 1.0000 Uiso . .
H292 H 0.3496 0.2430 -0.0677 0.0951 1.0000 Uiso . .
H293 H 0.2940 0.2569 -0.0486 0.0952 1.0000 Uiso . .
H311 H 0.2260 -0.1422 -0.0481 0.0537 1.0000 Uiso . .
H312 H 0.1958 -0.0789 -0.0628 0.0543 1.0000 Uiso . .
H321 H 0.3901 0.2683 -0.2689 0.0621 1.0000 Uiso . .
H322 H 0.3455 0.3148 -0.2509 0.0621 1.0000 Uiso . .
H331 H 0.3088 0.1231 -0.2747 0.0439 1.0000 Uiso . .
H332 H 0.3183 0.0472 -0.2764 0.0440 1.0000 Uiso . .
H341 H 0.5236 0.2138 0.2113 0.0462 1.0000 Uiso . .
H342 H 0.4777 0.2461 0.1868 0.0458 1.0000 Uiso . .
H411 H 0.2479 -0.1606 0.0207 0.0538 1.0000 Uiso . .
H412 H 0.2312 -0.1104 0.0544 0.0541 1.0000 Uiso . .
H421 H 0.4722 0.2478 -0.2332 0.0638 1.0000 Uiso . .
H422 H 0.4713 0.2481 -0.1852 0.0636 1.0000 Uiso . .
H431 H 0.2446 0.1704 -0.2303 0.0426 1.0000 Uiso . .
H432 H 0.2115 0.1278 -0.2009 0.0429 1.0000 Uiso . .
H441 H 0.6163 0.2087 0.1809 0.0497 1.0000 Uiso . .
H442 H 0.6258 0.2415 0.1388 0.0498 1.0000 Uiso . .
H521 H 0.4504 0.3581 -0.2463 0.0737 1.0000 Uiso . .
H522 H 0.4650 0.3640 -0.1995 0.0744 1.0000 Uiso . .
H531 H 0.2226 0.0214 -0.2805 0.0547 1.0000 Uiso . .
H532 H 0.1815 0.0551 -0.2516 0.0548 1.0000 Uiso . .
H541 H 0.5842 0.3443 0.1588 0.0632 1.0000 Uiso . .
H542 H 0.5295 0.3422 0.1817 0.0630 1.0000 Uiso . .
H1001 H 0.7330 0.1924 0.0991 0.0499 1.0000 Uiso . .
H1011 H 0.7519 0.2198 0.2128 0.0560 1.0000 Uiso . .
H1021 H 0.7056 0.1178 0.2033 0.0520 1.0000 Uiso . .
H1131 H 0.2474 0.1429 0.0243 0.0771 1.0000 Uiso . .
H1132 H 0.2792 0.1915 0.0509 0.0769 1.0000 Uiso . .
H1133 H 0.2412 0.1411 0.0708 0.0772 1.0000 Uiso . .
H1141 H 0.3956 -0.0437 0.1166 0.0730 1.0000 Uiso . .
H1142 H 0.3741 -0.0877 0.0827 0.0729 1.0000 Uiso . .
H1143 H 0.3352 -0.0601 0.1141 0.0729 1.0000 Uiso . .
H2101 H 0.5227 -0.1467 0.0322 0.0731 1.0000 Uiso . .
H2102 H 0.4761 -0.1660 0.0602 0.0731 1.0000 Uiso . .
H2103 H 0.4894 -0.0936 0.0535 0.0731 1.0000 Uiso . .
H2111 H 0.1099 0.0286 -0.0900 0.0941 1.0000 Uiso . .
H2112 H 0.1206 0.0110 -0.1343 0.0940 1.0000 Uiso . .
H2113 H 0.1092 0.0821 -0.1223 0.0943 1.0000 Uiso . .
H2121 H 0.2045 0.0431 0.1695 0.0981 1.0000 Uiso . .
H2122 H 0.2027 -0.0275 0.1545 0.0980 1.0000 Uiso . .
H2123 H 0.1696 0.0248 0.1327 0.0980 1.0000 Uiso . .
H601 H 0.4482 0.1230 -0.1410 0.0572 1.0000 Uiso . .
H602 H 0.4051 0.1508 -0.1106 0.0572 1.0000 Uiso . .
H603 H 0.4179 0.0755 -0.1113 0.0572 1.0000 Uiso . .
H401 H 0.3923 0.0788 -0.0111 0.0584 1.0000 Uiso . .
H402 H 0.4215 0.0145 0.0031 0.0584 1.0000 Uiso . .
H403 H 0.4106 0.0265 -0.0431 0.0584 1.0000 Uiso . .
H1161 H 0.3858 0.1730 0.0232 0.0631 1.0000 Uiso . .
H1162 H 0.4443 0.1975 0.0341 0.0631 1.0000 Uiso . .
H1163 H 0.3938 0.2272 0.0563 0.0631 1.0000 Uiso . .
H501 H 0.5294 0.0039 0.0837 0.0577 1.0000 Uiso . .
H502 H 0.4735 0.0044 0.1063 0.0577 1.0000 Uiso . .
H503 H 0.4787 0.0364 0.0633 0.0577 1.0000 Uiso . .
H511 H 0.1583 -0.1639 -0.0033 0.0682 0.7715 Uiso . 1
H512 H 0.1280 -0.0994 -0.0174 0.0682 0.7715 Uiso . 1
H513 H 0.1607 -0.1643 0.0010 0.0682 0.2285 Uiso . 2
H514 H 0.1389 -0.1074 0.0294 0.0682 0.2285 Uiso . 2

loop_
_atom_site_aniso_label
_atom_site_aniso_U_11
_atom_site_aniso_U_22
_atom_site_aniso_U_33
_atom_site_aniso_U_23
_atom_site_aniso_U_13
_atom_site_aniso_U_12
Mn1 0.0387(5) 0.0319(5) 0.0215(4) 0.0003(4) 0.0025(4) 0.0013(4)
Mn2 0.0381(5) 0.0423(5) 0.0196(4) -0.0013(4) 0.0036(4) 0.0036(4)
Mn3 0.0383(5) 0.0326(5) 0.0263(4) -0.0022(4) 0.0026(4) -0.0015(4)
Mn4 0.0371(5) 0.0331(5) 0.0247(4) -0.0003(4) 0.0074(4) 0.0014(4)
Mn5 0.0351(5) 0.0368(5) 0.0240(4) 0.0005(4) 0.0035(4) 0.0027(4)
Mn6 0.0379(5) 0.0368(5) 0.0255(4) 0.0012(4) 0.0069(4) 0.0050(4)
Mn7 0.0363(5) 0.0416(5) 0.0251(4) -0.0038(4) 0.0029(4) 0.0056(4)
Mn8 0.0376(5) 0.0571(6) 0.0221(4) -0.0081(4) 0.0008(4) 0.0087(5)
Mn9 0.0383(5) 0.0346(5) 0.0255(4) 0.0024(4) 0.0020(4) 0.0018(4)
Mn10 0.0395(5) 0.0337(5) 0.0228(4) 0.0025(4) 0.0017(4) 0.0010(4)
Mn11 0.0404(5) 0.0345(5) 0.0252(4) 0.0019(4) -0.0006(4) -0.0011(4)
N1 0.042(2) 0.034(2) 0.033(2) -0.0046(19) 0.002(2) 0.000(2)
N2 0.054(3) 0.040(3) 0.048(3) 0.001(2) 0.001(3) -0.006(2)
O1 0.0396(19) 0.0354(19) 0.0245(16) 0.0010(15) 0.0051(14) 0.0022(17)
O2 0.0387(19) 0.0380(19) 0.0254(17) 0.0009(15) 0.0020(15) 0.0018(16)
O15 0.042(2) 0.059(2) 0.0243(16) -0.0032(17) 0.0013(16) 0.0067(18)
O16 0.0416(19) 0.044(2) 0.036(2) 0.0109(18) 0.0054(17) 0.0033(17)
O17 0.048(2) 0.043(2) 0.045(3) -0.0024(18) 0.0163(19) -0.0038(17)
O18 0.0415(18) 0.057(2) 0.035(2) -0.0086(19) 0.0022(18) 0.0067(19)
O19 0.064(3) 0.033(2) 0.0242(15) -0.0017(15) 0.0024(18) 0.0050(19)
O21 0.0388(19) 0.040(2) 0.0235(17) -0.0036(16) 0.0032(15) 0.0001(15)
O22 0.058(3) 0.045(2) 0.027(2) -0.0024(17) 0.0013(19) -0.0045(19)
O23 0.042(2) 0.037(2) 0.0286(18) 0.0017(15) -0.0027(14) -0.0033(16)
O24 0.044(2) 0.040(2) 0.038(2) -0.0019(16) 0.0071(17) 0.0099(16)
O25 0.052(3) 0.049(3) 0.0294(18) -0.0044(17) -0.0012(16) 0.0080(19)
O26 0.037(2) 0.046(2) 0.050(2) 0.0109(18) 0.0016(19) -0.0019(18)
O27 0.051(2) 0.037(2) 0.056(3) 0.006(2) 0.019(2) 0.0052(18)
O28 0.039(2) 0.058(2) 0.039(2) -0.0122(19) 0.0025(18) 0.0092(17)
O29 0.043(2) 0.0300(18) 0.0251(17) -0.0020(14) 0.0028(15) 0.0013(16)
O31 0.0422(19) 0.0371(19) 0.0309(19) -0.0081(16) 0.0057(15) -0.0050(15)
O32 0.049(2) 0.041(2) 0.032(2) 0.0064(17) -0.0003(18) 0.0003(17)
O33 0.0391(19) 0.0380(18) 0.0219(16) 0.0016(15) -0.0006(14) -0.0005(16)
O34 0.038(2) 0.0378(19) 0.0295(19) -0.0051(15) 0.0064(15) 0.0033(15)
O40 0.0401(18) 0.044(2) 0.0262(17) -0.0007(15) 0.0021(15) -0.0059(15)
O41 0.0412(18) 0.044(2) 0.0305(19) 0.0028(16) 0.0110(16) 0.0023(16)
O42 0.046(2) 0.041(2) 0.041(2) 0.0049(19) 0.0012(18) -0.0028(18)
O43 0.0395(19) 0.039(2) 0.0230(17) 0.0027(15) -0.0022(14) 0.0044(16)
O44 0.0405(19) 0.0347(17) 0.0323(18) -0.0024(14) 0.0063(16) -0.0015(16)
O50 0.0388(19) 0.0382(18) 0.0336(18) -0.0057(15) -0.0027(15) 0.0027(16)
O60 0.0387(19) 0.0409(19) 0.0227(17) 0.0011(15) -0.0036(13) -0.0022(16)
O110 0.0434(19) 0.062(3) 0.027(2) 0.0025(19) 0.0074(16) 0.007(2)
O111 0.041(2) 0.061(3) 0.036(2) 0.005(2) -0.0008(16) -0.0034(19)
O112 0.049(2) 0.058(3) 0.0268(17) -0.0072(17) 0.0019(17) 0.005(2)
O113 0.040(2) 0.056(2) 0.0234(18) -0.0032(16) -0.0004(16) 0.0121(16)
O114 0.043(2) 0.055(2) 0.0230(18) 0.0007(15) 0.0033(16) 0.0115(18)
O116 0.043(2) 0.056(2) 0.0252(18) -0.0031(15) 0.0009(16) 0.0122(18)
O210 0.044(2) 0.066(3) 0.0331(17) -0.0040(19) 0.0044(16) 0.014(2)
O211 0.041(2) 0.057(3) 0.0327(18) 0.0001(19) -0.0001(16) 0.0036(19)
O212 0.048(2) 0.056(3) 0.025(2) -0.0067(18) 0.0038(17) 0.0062(18)
O213 0.059(3) 0.046(2) 0.029(2) -0.0023(17) -0.0069(19) 0.0071(18)
O214 0.063(3) 0.0355(19) 0.0277(19) -0.0021(14) -0.0035(19) -0.0031(19)
C11 0.043(3) 0.047(2) 0.044(3) -0.002(3) 0.011(2) -0.007(2)
C12 0.070(4) 0.044(2) 0.044(3) 0.005(3) 0.001(2) -0.008(2)
C13 0.041(3) 0.040(3) 0.037(3) 0.0004(17) -0.0096(18) -0.001(3)
C14 0.045(3) 0.045(3) 0.040(3) -0.010(2) 0.014(2) 0.000(2)
C15 0.047(4) 0.048(3) 0.033(3) -0.005(3) -0.004(2) 0.002(2)
C16 0.059(4) 0.079(5) 0.027(2) 0.001(3) 0.004(3) 0.003(4)
C17 0.043(3) 0.039(3) 0.040(4) 0.004(3) 0.006(2) 0.000(2)
C18 0.041(2) 0.058(3) 0.032(3) -0.008(3) 0.008(3) 0.005(2)
C19 0.048(4) 0.037(3) 0.030(2) 0.0014(18) -0.005(3) 0.002(3)
C21 0.039(3) 0.048(3) 0.034(3) -0.001(3) 0.004(3) -0.001(2)
C22 0.070(5) 0.045(3) 0.041(3) 0.002(3) -0.003(3) -0.005(3)
C23 0.039(3) 0.037(3) 0.041(3) -0.002(2) -0.007(2) -0.001(3)
C24 0.052(4) 0.034(3) 0.047(3) -0.001(2) 0.013(2) 0.005(3)
C25 0.094(6) 0.100(6) 0.046(4) -0.031(4) -0.024(4) 0.034(5)
C26 0.051(3) 0.065(5) 0.097(6) 0.026(4) 0.008(4) -0.014(4)
C27 0.092(6) 0.043(3) 0.126(8) 0.004(5) 0.047(6) -0.010(4)
C28 0.054(4) 0.060(4) 0.069(5) -0.016(4) 0.012(4) 0.008(3)
C29 0.104(6) 0.043(3) 0.048(4) 0.004(3) -0.020(4) -0.017(4)
C31 0.045(3) 0.043(4) 0.047(3) -0.008(3) 0.012(3) -0.006(3)
C32 0.071(4) 0.038(3) 0.044(3) 0.004(3) 0.001(3) -0.008(3)
C33 0.047(3) 0.035(3) 0.027(3) -0.002(2) -0.0071(17) -0.001(3)
C34 0.040(3) 0.042(3) 0.034(3) -0.007(2) 0.004(2) -0.001(3)
C40 0.036(3) 0.071(5) 0.040(4) -0.006(3) 0.001(3) -0.011(3)
C41 0.047(3) 0.042(4) 0.047(3) 0.004(3) 0.016(3) -0.002(2)
C42 0.072(4) 0.044(2) 0.044(4) 0.005(3) -0.001(3) -0.008(2)
C43 0.038(3) 0.038(3) 0.032(3) 0.007(2) -0.007(2) 0.004(3)
C44 0.038(3) 0.040(3) 0.047(4) -0.010(3) 0.007(3) -0.006(2)
C50 0.048(4) 0.045(3) 0.052(4) -0.017(3) -0.009(3) 0.002(3)
C51 0.045(3) 0.063(4) 0.060(4) -0.013(4) 0.021(3) -0.012(3)
C52 0.073(5) 0.050(3) 0.062(4) 0.009(3) -0.009(4) -0.0144(18)
C53 0.047(3) 0.054(4) 0.038(3) 0.001(2) -0.013(3) -0.004(3)
C54 0.047(4) 0.044(3) 0.066(3) -0.013(3) 0.017(2) -0.004(3)
C60 0.049(4) 0.050(4) 0.036(3) -0.004(3) -0.012(2) -0.005(3)
C100 0.049(4) 0.043(3) 0.035(3) 0.001(2) 0.009(3) -0.002(3)
C101 0.060(4) 0.042(3) 0.039(2) -0.006(2) -0.006(3) -0.004(3)
C102 0.060(4) 0.041(3) 0.031(2) -0.001(2) 0.004(3) -0.005(3)
C110 0.039(2) 0.036(3) 0.029(2) 0.008(3) 0.0067(18) -0.005(3)
C111 0.042(3) 0.042(4) 0.032(2) -0.005(3) 0.0013(18) 0.002(3)
C112 0.045(3) 0.049(4) 0.024(2) -0.001(2) 0.001(2) 0.011(2)
C113 0.053(4) 0.070(5) 0.034(3) -0.005(3) -0.009(3) 0.024(3)
C114 0.049(4) 0.065(4) 0.033(3) 0.010(3) 0.003(3) 0.018(4)
C116 0.057(4) 0.071(5) 0.029(3) 0.007(3) 0.006(3) 0.020(4)
C210 0.046(3) 0.063(5) 0.039(3) 0.000(3) -0.003(3) -0.003(3)
C211 0.046(3) 0.096(6) 0.051(4) 0.017(4) -0.006(3) -0.013(4)
C212 0.054(4) 0.100(6) 0.044(4) -0.008(4) 0.014(3) -0.003(4)
C213 0.038(2) 0.045(3) 0.034(3) 0.005(2) 0.004(3) -0.002(2)
Br63 0.0560(4) 0.0664(5) 0.0391(4) 0.0075(3) -0.0141(3) -0.0010(4)
Br64 0.0617(5) 0.0742(6) 0.0735(5) -0.0360(4) 0.0025(4) -0.0071(4)
Br612 0.0539(6) 0.0793(7) 0.0592(6) -0.0021(5) 0.0214(5) -0.0116(5)
Br611 0.081(3) 0.161(5) 0.106(4) -0.018(4) 0.012(3) -0.049(3)
Br62 0.1192(8) 0.0463(4) 0.0631(5) 0.0007(4) 0.0133(5) -0.0028(5)

loop_
_atom_type_symbol
_atom_type_scat_dispersion_real
_atom_type_scat_dispersion_imag
_atom_type_scat_Cromer_Mann_a1
_atom_type_scat_Cromer_Mann_b1
_atom_type_scat_Cromer_Mann_a2
_atom_type_scat_Cromer_Mann_b2
_atom_type_scat_Cromer_Mann_a3
_atom_type_scat_Cromer_Mann_b3
_atom_type_scat_Cromer_Mann_a4
_atom_type_scat_Cromer_Mann_b4
_atom_type_scat_Cromer_Mann_c
_atom_type_scat_source
C 0.0033 0.0016 2.3100 20.8439 1.0200 10.2075 1.5886 0.5687 0.8650 51.6512 0.2156 'International Tables Vol C 4.2.6.8 and 6.1.1.4'
H 0.0000 0.0000 0.4930 10.5109 0.3229 26.1257 0.1402 3.1424 0.0408 57.7998 0.0030 'International Tables Vol C 4.2.6.8 and 6.1.1.4'
N 0.0061 0.0033 12.2126 0.0057 3.1322 9.8933 2.0125 28.9975 1.1663 0.5826 -11.5290 'International Tables Vol C 4.2.6.8 and 6.1.1.4'
O 0.0106 0.0060 3.0485 13.2771 2.2868 5.7011 1.5463 0.3239 0.8670 32.9089 0.2508 'International Tables Vol C 4.2.6.8 and 6.1.1.4'
Mn 0.3368 0.7283 11.2819 5.3409 7.3573 0.3432 3.0193 17.8674 2.2441 83.7543 1.0896 'International Tables Vol C 4.2.6.8 and 6.1.1.4'
Br -0.2901 2.4595 17.1789 2.1723 5.2358 16.5796 5.6377 0.2609 3.9851 41.4328 2.9557 'International Tables Vol C 4.2.6.8 and 6.1.1.4'

loop_
_geom_angle_atom_site_label_1
_geom_angle_site_symmetry_1
_geom_angle_atom_site_label_2
_geom_angle_atom_site_label_3
_geom_angle_site_symmetry_3
_geom_angle
_geom_angle_publ_flag
Mn3 2_655 Mn1 Mn4 . 61.14(3) yes
Mn3 2_655 Mn1 Mn10 . 62.29(3) yes
Mn4 . Mn1 Mn10 . 122.07(3) yes
Mn3 2_655 Mn1 O21 . 141.38(12) yes
Mn4 . Mn1 O21 . 83.35(12) yes
Mn10 . Mn1 O21 . 154.50(12) yes
Mn3 2_655 Mn1 O29 . 35.45(12) yes
Mn4 . Mn1 O29 . 93.00(12) yes
Mn10 . Mn1 O29 . 29.17(12) yes
O21 . Mn1 O29 . 176.32(17) yes
Mn3 2_655 Mn1 O31 . 54.80(11) yes
Mn4 . Mn1 O31 . 40.27(12) yes
Mn10 . Mn1 O31 . 109.23(12) yes
O21 . Mn1 O31 . 88.66(16) yes
O29 . Mn1 O31 . 88.83(16) yes
Mn3 2_655 Mn1 O40 . 83.98(10) yes
Mn4 . Mn1 O40 . 40.21(10) yes
Mn10 . Mn1 O40 . 122.66(10) yes
O21 . Mn1 O40 . 77.15(15) yes
O29 . Mn1 O40 . 99.77(15) yes
Mn3 2_655 Mn1 O211 . 107.11(11) yes
Mn4 . Mn1 O211 . 135.23(12) yes
Mn10 . Mn1 O211 . 73.60(11) yes
O21 . Mn1 O211 . 86.89(16) yes
O29 . Mn1 O211 . 96.05(16) yes
Mn3 2_655 Mn1 O214 . 122.63(12) yes
Mn4 . Mn1 O214 . 125.79(12) yes
Mn10 . Mn1 O214 . 77.30(11) yes
O21 . Mn1 O214 . 89.50(16) yes
O29 . Mn1 O214 . 92.29(16) yes
O31 . Mn1 O40 . 80.34(15) yes
O31 . Mn1 O211 . 96.11(17) yes
O40 . Mn1 O211 . 163.69(15) yes
O31 . Mn1 O214 . 166.06(17) yes
O40 . Mn1 O214 . 85.78(16) yes
O211 . Mn1 O214 . 97.58(17) yes
Mn4 . Mn2 Mn8 . 138.09(4) yes
Mn4 . Mn2 O21 . 85.11(11) yes
Mn8 . Mn2 O21 . 129.69(12) yes
Mn4 . Mn2 O40 . 40.56(11) yes
Mn8 . Mn2 O40 . 113.18(11) yes
O21 . Mn2 O40 . 81.79(15) yes
Mn4 . Mn2 O41 . 36.71(10) yes
Mn8 . Mn2 O41 . 140.37(12) yes
O21 . Mn2 O41 . 88.73(16) yes
O40 . Mn2 O41 . 77.25(15) yes
Mn4 . Mn2 O112 . 129.67(13) yes
Mn8 . Mn2 O112 . 78.03(12) yes
O21 . Mn2 O112 . 92.23(16) yes
O40 . Mn2 O112 . 168.68(17) yes
O41 . Mn2 O112 . 93.08(17) yes
Mn4 . Mn2 O113 . 141.98(11) yes
Mn8 . Mn2 O113 . 38.38(10) yes
O21 . Mn2 O113 . 92.93(16) yes
O40 . Mn2 O113 . 101.53(16) yes
O41 . Mn2 O113 . 177.78(16) yes
Mn4 . Mn2 O114 . 98.22(12) yes
Mn8 . Mn2 O114 . 44.48(13) yes
O21 . Mn2 O114 . 172.39(18) yes
O40 . Mn2 O114 . 96.26(16) yes
O41 . Mn2 O114 . 98.04(18) yes
O112 . Mn2 O113 . 88.32(17) yes
O112 . Mn2 O114 . 90.87(16) yes
O113 . Mn2 O114 . 80.22(17) yes
O29 2_655 Mn3 Mn1 2_655 30.70(10) yes
O29 2_655 Mn3 Mn9 2_655 81.33(10) yes
Mn1 2_655 Mn3 Mn9 2_655 112.02(3) yes
O29 2_655 Mn3 Mn5 . 126.13(11) yes
Mn1 2_655 Mn3 Mn5 . 146.75(4) yes
Mn9 2_655 Mn3 Mn5 . 57.22(2) yes
O29 2_655 Mn3 Mn6 . 130.42(11) yes
Mn1 2_655 Mn3 Mn6 . 113.46(3) yes
Mn9 2_655 Mn3 Mn6 . 114.64(3) yes
Mn5 . Mn3 Mn6 . 58.78(3) yes
O29 2_655 Mn3 N1 . 122.91(17) yes
Mn1 2_655 Mn3 N1 . 113.53(13) yes
Mn9 2_655 Mn3 N1 . 101.60(13) yes
Mn5 . Mn3 N1 . 99.70(13) yes
Mn6 . Mn3 N1 . 100.46(13) yes
O29 2_655 Mn3 O1 . 102.93(15) yes
Mn1 2_655 Mn3 O1 . 82.52(10) yes
Mn9 2_655 Mn3 O1 . 132.05(11) yes
Mn5 . Mn3 O1 . 85.13(10) yes
Mn6 . Mn3 O1 . 30.95(10) yes
O29 2_655 Mn3 O2 . 98.85(15) yes
Mn1 2_655 Mn3 O2 . 126.88(11) yes
Mn9 2_655 Mn3 O2 . 28.68(10) yes
Mn5 . Mn3 O2 . 30.54(11) yes
Mn6 . Mn3 O2 . 86.01(11) yes
O29 2_655 Mn3 O44 . 159.17(14) yes
Mn1 2_655 Mn3 O44 . 151.08(9) yes
Mn9 2_655 Mn3 O44 . 90.41(8) yes
Mn5 . Mn3 O44 . 36.83(8) yes
Mn6 . Mn3 O44 . 37.90(8) yes
N1 . Mn3 O1 . 114.15(17) yes
N1 . Mn3 O2 . 110.14(16) yes
O1 . Mn3 O2 . 105.74(15) yes
N1 . Mn3 O44 . 77.39(15) yes
O1 . Mn3 O44 . 68.72(13) yes
O2 . Mn3 O44 . 66.87(13) yes
Mn2 . Mn4 Mn1 . 59.16(3) yes
Mn2 . Mn4 Mn6 2_655 149.76(4) yes
Mn1 . Mn4 Mn6 2_655 117.70(3) yes
Mn2 . Mn4 O1 2_655 133.56(13) yes
Mn1 . Mn4 O1 2_655 88.51(12) yes
Mn6 2_655 Mn4 O1 2_655 29.19(12) yes
Mn2 . Mn4 O17 . 129.81(11) yes
Mn1 . Mn4 O17 . 128.21(13) yes
Mn6 2_655 Mn4 O17 . 77.60(11) yes
O1 2_655 Mn4 O17 . 95.99(17) yes
Mn2 . Mn4 O31 . 83.17(10) yes
Mn1 . Mn4 O31 . 36.83(10) yes
Mn6 2_655 Mn4 O31 . 111.93(10) yes
O1 2_655 Mn4 O31 . 89.17(16) yes
O17 . Mn4 O31 . 91.52(16) yes
Mn2 . Mn4 O40 . 40.72(10) yes
Mn1 . Mn4 O40 . 44.09(11) yes
Mn6 2_655 Mn4 O40 . 113.54(11) yes
O1 2_655 Mn4 O40 . 92.86(16) yes
O17 . Mn4 O40 . 168.19(16) yes
Mn2 . Mn4 O41 . 38.76(12) yes
Mn1 . Mn4 O41 . 84.13(12) yes
Mn6 2_655 Mn4 O41 . 157.99(12) yes
O1 2_655 Mn4 O41 . 171.87(17) yes
O17 . Mn4 O41 . 91.28(16) yes
Mn2 . Mn4 O110 . 90.89(12) yes
Mn1 . Mn4 O110 . 138.79(13) yes
Mn6 2_655 Mn4 O110 . 73.35(11) yes
O1 2_655 Mn4 O110 . 94.91(16) yes
O17 . Mn4 O110 . 92.34(18) yes
O31 . Mn4 O40 . 80.78(15) yes
O31 . Mn4 O41 . 87.01(16) yes
O40 . Mn4 O41 . 79.46(16) yes
O31 . Mn4 O110 . 174.06(16) yes
O40 . Mn4 O110 . 94.69(17) yes
O41 . Mn4 O110 . 88.39(16) yes
O25 2_655 Mn5 O26 2_655 92.86(17) yes
O25 2_655 Mn5 Mn9 2_655 73.52(12) yes
O26 2_655 Mn5 Mn9 2_655 77.38(12) yes
O25 2_655 Mn5 Mn3 . 108.15(12) yes
O26 2_655 Mn5 Mn3 . 125.68(13) yes
Mn9 2_655 Mn5 Mn3 . 62.76(3) yes
O25 2_655 Mn5 Mn6 . 137.03(12) yes
O26 2_655 Mn5 Mn6 . 128.25(13) yes
Mn9 2_655 Mn5 Mn6 . 122.07(3) yes
Mn3 . Mn5 Mn6 . 60.90(3) yes
O25 2_655 Mn5 Mn7 . 123.19(12) yes
O26 2_655 Mn5 Mn7 . 83.95(12) yes
Mn9 2_655 Mn5 Mn7 . 155.79(4) yes
Mn3 . Mn5 Mn7 . 119.38(3) yes
Mn6 . Mn5 Mn7 . 59.87(3) yes
O25 2_655 Mn5 O2 . 96.66(16) yes
O26 2_655 Mn5 O2 . 94.34(17) yes
Mn9 2_655 Mn5 O2 . 29.67(11) yes
Mn3 . Mn5 O2 . 35.43(12) yes
Mn6 . Mn5 O2 . 92.46(12) yes
O25 2_655 Mn5 O34 . 86.70(16) yes
O26 2_655 Mn5 O34 . 88.33(17) yes
Mn9 2_655 Mn5 O34 . 154.74(11) yes
Mn3 . Mn5 O34 . 140.60(12) yes
Mn6 . Mn5 O34 . 83.12(11) yes
O25 2_655 Mn5 O44 . 101.66(16) yes
O26 2_655 Mn5 O44 . 164.92(17) yes
Mn9 2_655 Mn5 O44 . 110.48(12) yes
Mn3 . Mn5 O44 . 53.34(11) yes
Mn6 . Mn5 O44 . 36.68(11) yes
O25 2_655 Mn5 O50 . 162.82(15) yes
O26 2_655 Mn5 O50 . 85.87(16) yes
Mn9 2_655 Mn5 O50 . 122.63(10) yes
Mn3 . Mn5 O50 . 86.22(10) yes
Mn6 . Mn5 O50 . 42.51(10) yes
Mn7 . Mn5 O2 . 140.14(12) yes
Mn7 . Mn5 O34 . 36.65(11) yes
O2 . Mn5 O34 . 175.58(16) yes
Mn7 . Mn5 O44 . 84.69(12) yes
O2 . Mn5 O44 . 88.05(16) yes
O34 . Mn5 O44 . 88.46(16) yes
Mn7 . Mn5 O50 . 39.63(10) yes
O2 . Mn5 O50 . 100.51(15) yes
O34 . Mn5 O50 . 76.14(15) yes
O44 . Mn5 O50 . 79.05(15) yes
O27 2_655 Mn6 O210 2_655 93.60(19) yes
O27 2_655 Mn6 Mn5 . 131.99(13) yes
O210 2_655 Mn6 Mn5 . 133.64(13) yes
O27 2_655 Mn6 Mn4 2_655 73.15(12) yes
O210 2_655 Mn6 Mn4 2_655 76.92(12) yes
Mn5 . Mn6 Mn4 2_655 118.99(3) yes
O27 2_655 Mn6 Mn3 . 100.63(12) yes
O210 2_655 Mn6 Mn3 . 128.12(13) yes
Mn5 . Mn6 Mn3 . 60.32(3) yes
Mn4 2_655 Mn6 Mn3 . 60.67(3) yes
O27 2_655 Mn6 Mn7 . 129.54(12) yes
O210 2_655 Mn6 Mn7 . 88.49(12) yes
Mn5 . Mn6 Mn7 . 58.10(3) yes
Mn4 2_655 Mn6 Mn7 . 154.32(4) yes
Mn3 . Mn6 Mn7 . 117.10(3) yes
O27 2_655 Mn6 O1 . 94.46(16) yes
O210 2_655 Mn6 O1 . 94.68(17) yes
Mn5 . Mn6 O1 . 90.21(11) yes
Mn4 2_655 Mn6 O1 . 28.94(11) yes
Mn3 . Mn6 O1 . 35.11(11) yes
O27 2_655 Mn6 O24 . 89.08(17) yes
O210 2_655 Mn6 O24 . 89.32(17) yes
Mn5 . Mn6 O24 . 84.27(12) yes
Mn4 2_655 Mn6 O24 . 156.52(13) yes
Mn3 . Mn6 O24 . 139.92(13) yes
O27 2_655 Mn6 O44 . 96.96(17) yes
O210 2_655 Mn6 O44 . 168.93(17) yes
Mn5 . Mn6 O44 . 35.42(11) yes
Mn4 2_655 Mn6 O44 . 109.35(11) yes
Mn3 . Mn6 O44 . 52.90(11) yes
O27 2_655 Mn6 O50 . 167.41(16) yes
O210 2_655 Mn6 O50 . 89.91(16) yes
Mn5 . Mn6 O50 . 43.79(10) yes
Mn4 2_655 Mn6 O50 . 119.44(11) yes
Mn3 . Mn6 O50 . 86.58(10) yes
Mn7 . Mn6 O1 . 135.65(12) yes
Mn7 . Mn6 O24 . 40.49(12) yes
O1 . Mn6 O24 . 174.47(17) yes
Mn7 . Mn6 O44 . 82.23(11) yes
O1 . Mn6 O44 . 87.83(16) yes
O24 . Mn6 O44 . 87.53(16) yes
Mn7 . Mn6 O50 . 38.40(10) yes
O1 . Mn6 O50 . 97.30(16) yes
O24 . Mn6 O50 . 78.86(16) yes
O44 . Mn6 O50 . 79.07(15) yes
Mn5 . Mn7 Mn6 . 62.03(3) yes
Mn5 . Mn7 Mn8 . 130.60(4) yes
Mn6 . Mn7 Mn8 . 133.89(4) yes
Mn5 . Mn7 O15 . 96.36(11) yes
Mn6 . Mn7 O15 . 139.30(12) yes
Mn8 . Mn7 O15 . 37.92(10) yes
Mn5 . Mn7 O18 . 128.37(12) yes
Mn6 . Mn7 O18 . 129.12(13) yes
Mn8 . Mn7 O18 . 81.36(12) yes
O15 . Mn7 O18 . 91.54(17) yes
Mn5 . Mn7 O24 . 84.84(11) yes
Mn6 . Mn7 O24 . 36.42(11) yes
Mn8 . Mn7 O24 . 138.20(12) yes
O15 . Mn7 O24 . 173.40(15) yes
O18 . Mn7 O24 . 92.80(17) yes
Mn5 . Mn7 O34 . 37.49(11) yes
Mn6 . Mn7 O34 . 85.56(11) yes
Mn8 . Mn7 O34 . 133.23(12) yes
O15 . Mn7 O34 . 96.98(16) yes
O18 . Mn7 O34 . 90.95(16) yes
Mn5 . Mn7 O50 . 46.00(11) yes
Mn6 . Mn7 O50 . 43.16(12) yes
Mn8 . Mn7 O50 . 108.00(12) yes
O15 . Mn7 O50 . 96.57(16) yes
O18 . Mn7 O50 . 170.58(17) yes
Mn5 . Mn7 O116 . 139.98(13) yes
Mn6 . Mn7 O116 . 97.69(12) yes
Mn8 . Mn7 O116 . 41.26(12) yes
O15 . Mn7 O116 . 76.75(16) yes
O18 . Mn7 O116 . 91.48(17) yes
O24 . Mn7 O34 . 87.93(16) yes
O24 . Mn7 O50 . 79.56(16) yes
O34 . Mn7 O50 . 83.34(16) yes
O24 . Mn7 O116 . 98.15(17) yes
O34 . Mn7 O116 . 173.33(18) yes
O50 . Mn7 O116 . 95.02(16) yes
Mn2 . Mn8 Mn7 . 139.08(4) yes
Mn2 . Mn8 O15 . 132.96(14) yes
Mn7 . Mn8 O15 . 45.04(13) yes
Mn2 . Mn8 O28 . 134.56(12) yes
Mn7 . Mn8 O28 . 77.55(12) yes
O15 . Mn8 O28 . 90.88(17) yes
Mn2 . Mn8 O113 . 42.39(13) yes
Mn7 . Mn8 O113 . 130.44(13) yes
O15 . Mn8 O113 . 170.54(17) yes
O28 . Mn8 O113 . 96.01(17) yes
Mn2 . Mn8 O114 . 38.12(11) yes
Mn7 . Mn8 O114 . 110.12(11) yes
O15 . Mn8 O114 . 95.70(17) yes
O28 . Mn8 O114 . 172.19(16) yes
O113 . Mn8 O114 . 77.97(16) yes
Mn2 . Mn8 O116 . 107.70(11) yes
Mn7 . Mn8 O116 . 38.55(11) yes
O15 . Mn8 O116 . 80.98(17) yes
O28 . Mn8 O116 . 87.63(17) yes
O113 . Mn8 O116 . 92.80(16) yes
Mn2 . Mn8 O212 . 80.42(12) yes
Mn7 . Mn8 O212 . 134.94(12) yes
O15 . Mn8 O212 . 94.77(17) yes
O28 . Mn8 O212 . 85.30(17) yes
O113 . Mn8 O212 . 92.25(17) yes
O114 . Mn8 O116 . 97.54(16) yes
O114 . Mn8 O212 . 89.95(16) yes
O116 . Mn8 O212 . 171.70(17) yes
Mn5 2_655 Mn9 O2 2_655 29.48(12) yes
Mn5 2_655 Mn9 Mn3 2_655 60.02(3) yes
O2 2_655 Mn9 Mn3 2_655 32.97(12) yes
Mn5 2_655 Mn9 Mn10 . 118.46(3) yes
O2 2_655 Mn9 Mn10 . 89.00(12) yes
Mn3 2_655 Mn9 Mn10 . 61.70(3) yes
Mn5 2_655 Mn9 O16 . 73.30(12) yes
O2 2_655 Mn9 O16 . 94.76(17) yes
Mn3 2_655 Mn9 O16 . 126.82(12) yes
Mn10 . Mn9 O16 . 135.22(13) yes
Mn5 2_655 Mn9 O23 . 113.49(11) yes
O2 2_655 Mn9 O23 . 90.14(16) yes
Mn3 2_655 Mn9 O23 . 57.37(11) yes
Mn10 . Mn9 O23 . 38.19(11) yes
O16 . Mn9 O23 . 171.85(17) yes
Mn5 2_655 Mn9 O33 . 157.06(12) yes
O2 2_655 Mn9 O33 . 169.24(16) yes
Mn3 2_655 Mn9 O33 . 142.92(11) yes
Mn10 . Mn9 O33 . 83.08(11) yes
O16 . Mn9 O33 . 85.85(16) yes
Mn5 2_655 Mn9 O60 . 112.52(10) yes
O2 2_655 Mn9 O60 . 92.12(15) yes
Mn3 2_655 Mn9 O60 . 83.70(10) yes
Mn10 . Mn9 O60 . 42.74(10) yes
O16 . Mn9 O60 . 92.49(16) yes
Mn5 2_655 Mn9 O213 . 79.06(11) yes
O2 2_655 Mn9 O213 . 98.29(16) yes
Mn3 2_655 Mn9 O213 . 102.29(12) yes
Mn10 . Mn9 O213 . 131.84(13) yes
O16 . Mn9 O213 . 91.78(17) yes
O23 . Mn9 O33 . 88.13(16) yes
O23 . Mn9 O60 . 80.81(15) yes
O33 . Mn9 O60 . 77.12(14) yes
O23 . Mn9 O213 . 93.96(16) yes
O33 . Mn9 O213 . 92.42(16) yes
O60 . Mn9 O213 . 168.38(15) yes
Mn9 . Mn10 Mn1 . 120.09(3) yes
Mn9 . Mn10 Mn11 . 59.46(3) yes
Mn1 . Mn10 Mn11 . 148.29(4) yes
Mn9 . Mn10 O19 . 136.66(13) yes
Mn1 . Mn10 O19 . 73.07(11) yes
Mn11 . Mn10 O19 . 87.65(11) yes
Mn9 . Mn10 O23 . 37.20(11) yes
Mn1 . Mn10 O23 . 112.80(11) yes
Mn11 . Mn10 O23 . 85.25(11) yes
O19 . Mn10 O23 . 172.81(16) yes
Mn9 . Mn10 O29 . 90.88(12) yes
Mn1 . Mn10 O29 . 29.22(11) yes
Mn11 . Mn10 O29 . 133.47(12) yes
O19 . Mn10 O29 . 93.59(15) yes
O23 . Mn10 O29 . 90.48(15) yes
Mn9 . Mn10 O43 . 83.95(11) yes
Mn1 . Mn10 O43 . 155.58(12) yes
Mn11 . Mn10 O43 . 38.96(11) yes
O19 . Mn10 O43 . 86.46(16) yes
O23 . Mn10 O43 . 88.72(15) yes
Mn9 . Mn10 O60 . 44.61(10) yes
Mn1 . Mn10 O60 . 115.53(10) yes
Mn11 . Mn10 O60 . 38.63(10) yes
O19 . Mn10 O60 . 92.05(16) yes
O23 . Mn10 O60 . 81.69(15) yes
Mn9 . Mn10 O111 . 128.66(12) yes
Mn1 . Mn10 O111 . 77.89(12) yes
Mn11 . Mn10 O111 . 129.35(12) yes
O19 . Mn10 O111 . 93.50(17) yes
O23 . Mn10 O111 . 91.88(17) yes
O29 . Mn10 O43 . 172.43(17) yes
O29 . Mn10 O60 . 94.89(16) yes
O43 . Mn10 O60 . 77.55(15) yes
O29 . Mn10 O111 . 97.04(17) yes
O43 . Mn10 O111 . 90.51(16) yes
O60 . Mn10 O111 . 166.50(15) yes
Mn10 . Mn11 O22 . 90.13(13) yes
Mn10 . Mn11 O32 . 129.75(14) yes
O22 . Mn11 O32 . 93.42(18) yes
Mn10 . Mn11 O33 . 83.12(11) yes
O22 . Mn11 O33 . 172.01(17) yes
O32 . Mn11 O33 . 94.19(17) yes
Mn10 . Mn11 O42 . 136.55(13) yes
O22 . Mn11 O42 . 92.50(19) yes
O32 . Mn11 O42 . 93.38(18) yes
O33 . Mn11 O42 . 89.49(17) yes
Mn10 . Mn11 O43 . 36.72(10) yes
O22 . Mn11 O43 . 91.95(17) yes
O32 . Mn11 O43 . 93.04(17) yes
O33 . Mn11 O43 . 85.20(15) yes
O42 . Mn11 O43 . 171.95(17) yes
Mn10 . Mn11 O60 . 42.88(11) yes
O22 . Mn11 O60 . 90.39(17) yes
O32 . Mn11 O60 . 171.79(18) yes
O33 . Mn11 O60 . 81.75(15) yes
O42 . Mn11 O60 . 93.72(17) yes
O43 . Mn11 O60 . 79.55(15) yes
Mn3 . N1 C100 . 128.1(4) yes
Mn3 . N1 C102 . 125.8(4) yes
C100 . N1 C102 . 104.3(5) yes
C100 . N2 C101 . 107.0(5) yes
Mn3 . O1 Mn6 . 113.93(17) yes
Mn3 . O1 Mn4 2_655 114.58(19) yes
Mn6 . O1 Mn4 2_655 121.9(2) yes
Mn3 . O2 Mn9 2_655 118.36(19) yes
Mn3 . O2 Mn5 . 114.03(19) yes
Mn9 2_655 O2 Mn5 . 120.8(2) yes
Mn7 . O15 Mn8 . 97.04(18) yes
Mn7 . O15 C16 . 122.9(4) yes
Mn8 . O15 C16 . 122.6(4) yes
Mn9 . O16 C213 . 133.0(4) yes
Mn4 . O17 C17 . 127.2(4) yes
Mn7 . O18 C18 . 129.2(4) yes
Mn10 . O19 C19 . 129.7(4) yes
Mn1 . O21 Mn2 . 107.62(18) yes
Mn1 . O21 C21 . 119.0(3) yes
Mn2 . O21 C21 . 116.8(3) yes
Mn11 . O22 C22 . 118.9(4) yes
Mn10 . O23 Mn9 . 104.61(17) yes
Mn10 . O23 C23 . 116.5(3) yes
Mn9 . O23 C23 . 116.5(3) yes
Mn7 . O24 Mn6 . 103.09(18) yes
Mn7 . O24 C24 . 116.2(3) yes
Mn6 . O24 C24 . 119.7(4) yes
Mn5 2_655 O25 C15 . 134.7(4) yes
Mn5 2_655 O26 C213 . 127.1(4) yes
Mn6 2_655 O27 C17 . 133.9(4) yes
Mn8 . O28 C18 . 125.8(4) yes
Mn3 2_655 O29 Mn1 . 113.85(18) yes
Mn3 2_655 O29 Mn10 . 117.82(18) yes
Mn1 . O29 Mn10 . 121.6(2) yes
Mn4 . O31 Mn1 . 102.90(17) yes
Mn4 . O31 C31 . 117.1(4) yes
Mn1 . O31 C31 . 117.4(3) yes
Mn11 . O32 C32 . 117.3(4) yes
Mn11 . O33 Mn9 . 104.85(16) yes
Mn11 . O33 C33 . 119.3(3) yes
Mn9 . O33 C33 . 119.5(3) yes
Mn5 . O34 Mn7 . 105.87(17) yes
Mn5 . O34 C34 . 117.1(3) yes
Mn7 . O34 C34 . 119.1(3) yes
Mn1 . O40 Mn2 . 93.09(15) yes
Mn1 . O40 Mn4 . 95.70(15) yes
Mn2 . O40 Mn4 . 98.72(16) yes
Mn1 . O40 C40 . 121.5(3) yes
Mn2 . O40 C40 . 121.3(3) yes
Mn4 . O40 C40 . 120.1(4) yes
Mn2 . O41 Mn4 . 104.53(18) yes
Mn2 . O41 C41 . 115.5(3) yes
Mn4 . O41 C41 . 120.1(3) yes
Mn11 . O42 C42 . 117.5(4) yes
Mn11 . O43 Mn10 . 104.32(17) yes
Mn11 . O43 C43 . 118.0(3) yes
Mn10 . O43 C43 . 119.7(3) yes
Mn6 . O44 Mn5 . 107.90(18) yes
Mn6 . O44 Mn3 . 89.20(13) yes
Mn5 . O44 Mn3 . 89.83(14) yes
Mn6 . O44 C44 . 117.7(3) yes
Mn5 . O44 C44 . 115.7(3) yes
Mn3 . O44 C44 . 131.1(3) yes
Mn6 . O50 Mn5 . 93.70(15) yes
Mn6 . O50 Mn7 . 98.45(17) yes
Mn5 . O50 Mn7 . 94.37(15) yes
Mn6 . O50 C50 . 121.4(4) yes
Mn5 . O50 C50 . 120.8(4) yes
Mn7 . O50 C50 . 121.5(3) yes
Mn9 . O60 Mn10 . 92.65(14) yes
Mn9 . O60 Mn11 . 95.81(14) yes
Mn10 . O60 Mn11 . 98.49(16) yes
Mn9 . O60 C60 . 120.7(3) yes
Mn10 . O60 C60 . 121.4(3) yes
Mn11 . O60 C60 . 121.2(4) yes
Mn4 . O110 C110 . 132.6(4) yes
Mn10 . O111 C111 . 128.6(4) yes
Mn2 . O112 C112 . 128.2(4) yes
Mn2 . O113 Mn8 . 99.23(18) yes
Mn2 . O113 C113 . 122.9(4) yes
Mn8 . O113 C113 . 120.8(3) yes
Mn8 . O114 Mn2 . 97.40(17) yes
Mn8 . O114 C114 . 121.0(3) yes
Mn2 . O114 C114 . 120.7(4) yes
Mn8 . O116 Mn7 . 100.19(17) yes
Mn8 . O116 C116 . 122.6(4) yes
Mn7 . O116 C116 . 120.0(4) yes
Mn6 2_655 O210 C110 . 129.9(4) yes
Mn1 . O211 C111 . 132.2(4) yes
Mn8 . O212 C112 . 127.7(4) yes
Mn9 . O213 C15 . 124.3(4) yes
Mn1 . O214 C19 . 128.3(4) yes
C21 . C11 C31 . 110.3(5) yes
C21 . C11 C41 . 113.2(5) yes
C31 . C11 C41 . 109.3(5) yes
C21 . C11 C51 . 109.7(5) yes
C31 . C11 C51 . 105.0(5) yes
C41 . C11 C51 . 109.0(5) yes
C22 . C12 C32 . 110.4(6) yes
C22 . C12 C42 . 108.2(5) yes
C32 . C12 C42 . 108.5(6) yes
C22 . C12 C52 . 110.7(6) yes
C32 . C12 C52 . 111.7(6) yes
C42 . C12 C52 . 107.2(6) yes
C23 . C13 C33 . 109.7(5) yes
C23 . C13 C43 . 112.9(5) yes
C33 . C13 C43 . 109.9(5) yes
C23 . C13 C53 . 103.8(5) yes
C33 . C13 C53 . 110.8(5) yes
C43 . C13 C53 . 109.5(5) yes
C24 . C14 C34 . 109.9(5) yes
C24 . C14 C44 . 111.0(5) yes
C34 . C14 C44 . 111.0(5) yes
C24 . C14 C54 . 105.9(5) yes
C34 . C14 C54 . 108.9(5) yes
C44 . C14 C54 . 110.1(5) yes
O25 . C15 O213 . 125.4(6) yes
O25 . C15 C25 . 116.4(6) yes
O213 . C15 C25 . 118.2(6) yes
O15 . C16 H161 . 108.3 no
O15 . C16 H162 . 109.6 no
H161 . C16 H162 . 109.9 no
O15 . C16 H163 . 108.7 no
H161 . C16 H163 . 109.5 no
H162 . C16 H163 . 110.7 no
O17 . C17 O27 . 126.4(6) yes
O17 . C17 C27 . 117.1(6) yes
O27 . C17 C27 . 116.4(6) yes
O18 . C18 O28 . 126.1(6) yes
O18 . C18 C28 . 114.7(6) yes
O28 . C18 C28 . 119.2(6) yes
O214 . C19 O19 . 125.3(6) yes
O214 . C19 C29 . 117.1(5) yes
O19 . C19 C29 . 117.6(6) yes
C11 . C21 O21 . 112.4(5) yes
C11 . C21 H211 . 109.1 no
O21 . C21 H211 . 107.7 no
C11 . C21 H212 . 108.9 no
O21 . C21 H212 . 109.5 no
H211 . C21 H212 . 109.1 no
C12 . C22 O22 . 111.4(5) yes
C12 . C22 H221 . 107.7 no
O22 . C22 H221 . 109.3 no
C12 . C22 H222 . 108.8 no
O22 . C22 H222 . 109.9 no
H221 . C22 H222 . 109.7 no
C13 . C23 O23 . 114.2(5) yes
C13 . C23 H231 . 107.2 no
O23 . C23 H231 . 108.8 no
C13 . C23 H232 . 108.6 no
O23 . C23 H232 . 108.9 no
H231 . C23 H232 . 109.0 no
C14 . C24 O24 . 113.7(5) yes
C14 . C24 H241 . 108.5 no
O24 . C24 H241 . 107.8 no
C14 . C24 H242 . 107.9 no
O24 . C24 H242 . 109.4 no
H241 . C24 H242 . 109.5 no
C15 . C25 H251 . 109.2 no
C15 . C25 H252 . 109.6 no
H251 . C25 H252 . 110.0 no
C15 . C25 H253 . 108.6 no
H251 . C25 H253 . 109.6 no
H252 . C25 H253 . 109.9 no
C213 . C26 H261 . 111.2 no
C213 . C26 H262 . 110.1 no
H261 . C26 H262 . 109.0 no
C213 . C26 H263 . 109.5 no
H261 . C26 H263 . 109.1 no
H262 . C26 H263 . 107.9 no
C17 . C27 H271 . 109.4 no
C17 . C27 H272 . 109.6 no
H271 . C27 H272 . 109.7 no
C17 . C27 H273 . 108.8 no
H271 . C27 H273 . 109.4 no
H272 . C27 H273 . 109.9 no
C18 . C28 H281 . 110.2 no
C18 . C28 H282 . 110.6 no
H281 . C28 H282 . 109.6 no
C18 . C28 H283 . 109.8 no
H281 . C28 H283 . 107.8 no
H282 . C28 H283 . 108.8 no
C19 . C29 H291 . 108.3 no
C19 . C29 H292 . 110.4 no
H291 . C29 H292 . 109.9 no
C19 . C29 H293 . 110.4 no
H291 . C29 H293 . 108.3 no
H292 . C29 H293 . 109.4 no
C11 . C31 O31 . 114.2(5) yes
C11 . C31 H311 . 106.6 no
O31 . C31 H311 . 108.7 no
C11 . C31 H312 . 108.9 no
O31 . C31 H312 . 108.6 no
H311 . C31 H312 . 109.7 no
C12 . C32 O32 . 112.7(5) yes
C12 . C32 H321 . 107.2 no
O32 . C32 H321 . 109.1 no
C12 . C32 H322 . 109.8 no
O32 . C32 H322 . 107.9 no
H321 . C32 H322 . 110.1 no
C13 . C33 O33 . 112.6(4) yes
C13 . C33 H331 . 107.6 no
O33 . C33 H331 . 107.6 no
C13 . C33 H332 . 109.0 no
O33 . C33 H332 . 109.8 no
H331 . C33 H332 . 110.2 no
C14 . C34 O34 . 114.0(5) yes
C14 . C34 H341 . 109.1 no
O34 . C34 H341 . 108.5 no
C14 . C34 H342 . 108.1 no
O34 . C34 H342 . 108.9 no
H341 . C34 H342 . 108.0 no
O40 . C40 H401 . 109.4 no
O40 . C40 H402 . 109.3 no
H401 . C40 H402 . 109.4 no
O40 . C40 H403 . 109.5 no
H401 . C40 H403 . 109.6 no
H402 . C40 H403 . 109.5 no
C11 . C41 O41 . 114.2(5) yes
C11 . C41 H411 . 108.8 no
O41 . C41 H411 . 107.6 no
C11 . C41 H412 . 108.3 no
O41 . C41 H412 . 108.2 no
H411 . C41 H412 . 109.7 no
C12 . C42 O42 . 113.5(6) yes
C12 . C42 H421 . 106.2 no
O42 . C42 H421 . 108.8 no
C12 . C42 H422 . 108.8 no
O42 . C42 H422 . 110.1 no
H421 . C42 H422 . 109.3 no
C13 . C43 O43 . 113.3(5) yes
C13 . C43 H431 . 108.4 no
O43 . C43 H431 . 109.2 no
C13 . C43 H432 . 108.2 no
O43 . C43 H432 . 108.7 no
H431 . C43 H432 . 109.0 no
C14 . C44 O44 . 113.6(5) yes
C14 . C44 H441 . 109.2 no
O44 . C44 H441 . 108.3 no
C14 . C44 H442 . 107.0 no
O44 . C44 H442 . 109.1 no
H441 . C44 H442 . 109.5 no
O50 . C50 H501 . 109.5 no
O50 . C50 H502 . 109.5 no
H501 . C50 H502 . 109.5 no
O50 . C50 H503 . 109.4 no
H501 . C50 H503 . 109.5 no
H502 . C50 H503 . 109.5 no
C11 . C51 Br612 . 115.0(5) yes
C11 . C51 H511 . 108.1 no
Br612 . C51 H511 . 108.0 no
C11 . C51 H512 . 108.0 no
Br612 . C51 H512 . 107.9 no
H511 . C51 H512 . 109.8 no
C12 . C52 Br62 . 113.9(5) yes
C12 . C52 H521 . 109.1 no
Br62 . C52 H521 . 108.4 no
C12 . C52 H522 . 110.0 no
Br62 . C52 H522 . 105.0 no
H521 . C52 H522 . 110.4 no
C13 . C53 Br63 . 114.9(4) yes
C13 . C53 H531 . 108.2 no
Br63 . C53 H531 . 107.7 no
C13 . C53 H532 . 108.8 no
Br63 . C53 H532 . 108.6 no
H531 . C53 H532 . 108.5 no
C14 . C54 Br64 . 114.5(5) yes
C14 . C54 H541 . 108.4 no
Br64 . C54 H541 . 108.1 no
C14 . C54 H542 . 108.9 no
Br64 . C54 H542 . 108.4 no
H541 . C54 H542 . 108.4 no
O60 . C60 H601 . 110.4 no
O60 . C60 H602 . 110.5 no
H601 . C60 H602 . 108.5 no
O60 . C60 H603 . 110.4 no
H601 . C60 H603 . 108.4 no
H602 . C60 H603 . 108.5 no
N1 . C100 N2 . 112.4(5) yes
N1 . C100 H1001 . 124.2 no
N2 . C100 H1001 . 123.4 no
N2 . C101 C102 . 106.4(5) yes
N2 . C101 H1011 . 126.2 no
C102 . C101 H1011 . 127.4 no
N1 . C102 C101 . 109.9(5) yes
N1 . C102 H1021 . 124.2 no
C101 . C102 H1021 . 125.9 no
O210 . C110 O110 . 124.9(6) yes
O210 . C110 C210 . 117.0(5) yes
O110 . C110 C210 . 118.1(5) yes
O211 . C111 O111 . 124.8(6) yes
O211 . C111 C211 . 116.4(6) yes
O111 . C111 C211 . 118.8(6) yes
O212 . C112 O112 . 125.4(6) yes
O212 . C112 C212 . 117.8(5) yes
O112 . C112 C212 . 116.8(6) yes
O113 . C113 H1131 . 110.3 no
O113 . C113 H1132 . 109.3 no
H1131 . C113 H1132 . 108.8 no
O113 . C113 H1133 . 109.6 no
H1131 . C113 H1133 . 109.5 no
H1132 . C113 H1133 . 109.4 no
O114 . C114 H1141 . 110.0 no
O114 . C114 H1142 . 109.8 no
H1141 . C114 H1142 . 109.0 no
O114 . C114 H1143 . 110.5 no
H1141 . C114 H1143 . 109.5 no
H1142 . C114 H1143 . 108.1 no
O116 . C116 H1161 . 109.4 no
O116 . C116 H1162 . 109.7 no
H1161 . C116 H1162 . 109.4 no
O116 . C116 H1163 . 109.5 no
H1161 . C116 H1163 . 109.3 no
H1162 . C116 H1163 . 109.5 no
C110 . C210 H2101 . 109.5 no
C110 . C210 H2102 . 108.7 no
H2101 . C210 H2102 . 109.1 no
C110 . C210 H2103 . 108.7 no
H2101 . C210 H2103 . 110.9 no
H2102 . C210 H2103 . 109.9 no
C111 . C211 H2111 . 109.9 no
C111 . C211 H2112 . 110.0 no
H2111 . C211 H2112 . 109.9 no
C111 . C211 H2113 . 108.8 no
H2111 . C211 H2113 . 108.5 no
H2112 . C211 H2113 . 109.7 no
C112 . C212 H2121 . 111.6 no
C112 . C212 H2122 . 109.6 no
H2121 . C212 H2122 . 108.2 no
C112 . C212 H2123 . 109.9 no
H2121 . C212 H2123 . 109.1 no
H2122 . C212 H2123 . 108.3 no
C26 . C213 O26 . 116.9(6) yes
C26 . C213 O16 . 117.4(6) yes
O26 . C213 O16 . 125.7(6) yes

loop_
_geom_bond_atom_site_label_1
_geom_bond_atom_site_label_2
_geom_bond_site_symmetry_2
_geom_bond_distance
_geom_bond_publ_flag
Mn1 Mn3 2_655 3.2949(12) yes
Mn1 Mn4 . 3.2091(12) yes
Mn1 Mn10 . 3.2083(12) yes
Mn1 O21 . 1.967(4) yes
Mn1 O29 . 1.839(4) yes
Mn1 O31 . 1.973(4) yes
Mn1 O40 . 2.244(4) yes
Mn1 O211 . 2.105(4) yes
Mn1 O214 . 1.997(4) yes
Mn2 Mn4 . 3.1647(12) yes
Mn2 Mn8 . 3.0027(13) yes
Mn2 O21 . 1.932(4) yes
Mn2 O40 . 2.089(4) yes
Mn2 O41 . 2.047(4) yes
Mn2 O112 . 2.089(4) yes
Mn2 O113 . 2.051(4) yes
Mn2 O114 . 1.869(4) yes
Mn3 O29 2_655 2.090(4) yes
Mn3 Mn9 2_655 3.3764(12) yes
Mn3 Mn5 . 3.2895(12) yes
Mn3 Mn6 . 3.3083(13) yes
Mn3 N1 . 2.133(5) yes
Mn3 O1 . 2.082(4) yes
Mn3 O2 . 2.088(4) yes
Mn3 O44 . 2.639(4) yes
Mn4 Mn6 2_655 3.2420(12) yes
Mn4 O1 2_655 1.847(4) yes
Mn4 O17 . 2.063(4) yes
Mn4 O31 . 2.128(4) yes
Mn4 O40 . 2.082(4) yes
Mn4 O41 . 1.954(4) yes
Mn4 O110 . 2.067(4) yes
Mn5 O25 2_655 2.105(4) yes
Mn5 O26 2_655 1.986(4) yes
Mn5 Mn9 2_655 3.1930(12) yes
Mn5 Mn6 . 3.2379(12) yes
Mn5 Mn7 . 3.1124(12) yes
Mn5 O2 . 1.830(4) yes
Mn5 O34 . 1.969(4) yes
Mn5 O44 . 1.972(4) yes
Mn5 O50 . 2.245(4) yes
Mn6 O27 2_655 2.086(4) yes
Mn6 O210 2_655 2.006(4) yes
Mn6 Mn7 . 3.1706(12) yes
Mn6 O1 . 1.862(4) yes
Mn6 O24 . 1.933(4) yes
Mn6 O44 . 2.032(4) yes
Mn6 O50 . 2.193(4) yes
Mn7 Mn8 . 3.0042(13) yes
Mn7 O15 . 2.142(4) yes
Mn7 O18 . 2.003(4) yes
Mn7 O24 . 2.114(4) yes
Mn7 O34 . 1.931(4) yes
Mn7 O50 . 1.991(4) yes
Mn7 O116 . 1.902(4) yes
Mn8 O15 . 1.860(4) yes
Mn8 O28 . 2.181(4) yes
Mn8 O113 . 1.889(4) yes
Mn8 O114 . 2.122(4) yes
Mn8 O116 . 2.013(4) yes
Mn8 O212 . 2.028(4) yes
Mn9 O2 2_655 1.841(4) yes
Mn9 Mn10 . 3.1763(12) yes
Mn9 O16 . 1.972(4) yes
Mn9 O23 . 1.984(4) yes
Mn9 O33 . 1.940(4) yes
Mn9 O60 . 2.233(4) yes
Mn9 O213 . 2.139(4) yes
Mn10 Mn11 . 3.1366(12) yes
Mn10 O19 . 2.040(4) yes
Mn10 O23 . 2.029(4) yes
Mn10 O29 . 1.836(4) yes
Mn10 O43 . 1.935(4) yes
Mn10 O60 . 2.158(4) yes
Mn10 O111 . 2.090(4) yes
Mn11 O22 . 1.821(4) yes
Mn11 O32 . 1.825(4) yes
Mn11 O33 . 2.010(4) yes
Mn11 O42 . 1.828(4) yes
Mn11 O43 . 2.036(4) yes
Mn11 O60 . 1.980(4) yes
N1 C100 . 1.320(8) yes
N1 C102 . 1.370(7) yes
N2 C100 . 1.305(8) yes
N2 C101 . 1.366(8) yes
O15 C16 . 1.425(7) yes
O16 C213 . 1.241(7) yes
O17 C17 . 1.256(7) yes
O18 C18 . 1.264(7) yes
O19 C19 . 1.249(7) yes
O21 C21 . 1.430(7) yes
O22 C22 . 1.407(8) yes
O23 C23 . 1.445(7) yes
O24 C24 . 1.434(7) yes
O25 C15 . 1.256(7) yes
O26 C213 . 1.262(7) yes
O27 C17 . 1.221(7) yes
O28 C18 . 1.246(7) yes
O31 C31 . 1.430(7) yes
O32 C32 . 1.405(7) yes
O33 C33 . 1.428(7) yes
O34 C34 . 1.420(7) yes
O40 C40 . 1.432(7) yes
O41 C41 . 1.433(7) yes
O42 C42 . 1.381(8) yes
O43 C43 . 1.426(7) yes
O44 C44 . 1.431(7) yes
O50 C50 . 1.437(7) yes
O60 C60 . 1.419(7) yes
O110 C110 . 1.233(7) yes
O111 C111 . 1.229(7) yes
O112 C112 . 1.250(7) yes
O113 C113 . 1.423(7) yes
O114 C114 . 1.440(8) yes
O116 C116 . 1.448(8) yes
O210 C110 . 1.270(7) yes
O211 C111 . 1.253(7) yes
O212 C112 . 1.262(7) yes
O213 C15 . 1.243(7) yes
O214 C19 . 1.254(7) yes
C11 C21 . 1.527(9) yes
C11 C31 . 1.563(9) yes
C11 C41 . 1.532(9) yes
C11 C51 . 1.500(9) yes
C12 C22 . 1.528(10) yes
C12 C32 . 1.526(10) yes
C12 C42 . 1.530(10) yes
C12 C52 . 1.535(10) yes
C13 C23 . 1.523(8) yes
C13 C33 . 1.530(8) yes
C13 C43 . 1.530(8) yes
C13 C53 . 1.519(8) yes
C14 C24 . 1.544(9) yes
C14 C34 . 1.556(8) yes
C14 C44 . 1.517(9) yes
C14 C54 . 1.508(9) yes
C15 C25 . 1.525(9) yes
C16 H161 . 0.961 no
C16 H162 . 0.953 no
C16 H163 . 0.955 no
C17 C27 . 1.482(10) yes
C18 C28 . 1.492(10) yes
C19 C29 . 1.483(9) yes
C21 H211 . 0.975 no
C21 H212 . 0.968 no
C22 H221 . 0.978 no
C22 H222 . 0.976 no
C23 H231 . 0.975 no
C23 H232 . 0.966 no
C24 H241 . 0.965 no
C24 H242 . 0.970 no
C25 H251 . 0.970 no
C25 H252 . 0.961 no
C25 H253 . 0.962 no
C26 C213 . 1.494(9) yes
C26 H261 . 0.958 no
C26 H262 . 0.964 no
C26 H263 . 0.961 no
C27 H271 . 0.959 no
C27 H272 . 0.957 no
C27 H273 . 0.957 no
C28 H281 . 0.957 no
C28 H282 . 0.962 no
C28 H283 . 0.951 no
C29 H291 . 0.958 no
C29 H292 . 0.958 no
C29 H293 . 0.964 no
C31 H311 . 0.978 no
C31 H312 . 0.976 no
C32 H321 . 0.976 no
C32 H322 . 0.981 no
C33 H331 . 0.975 no
C33 H332 . 0.975 no
C34 H341 . 0.970 no
C34 H342 . 0.972 no
C40 H401 . 0.980 no
C40 H402 . 0.981 no
C40 H403 . 0.979 no
C41 H411 . 0.978 no
C41 H412 . 0.981 no
C42 H421 . 0.979 no
C42 H422 . 1.005 no
C43 H431 . 0.963 no
C43 H432 . 0.963 no
C44 H441 . 0.978 no
C44 H442 . 0.974 no
C50 H501 . 0.980 no
C50 H502 . 0.980 no
C50 H503 . 0.980 no
C51 Br612 . 1.960(7) yes
C51 H511 . 0.987 no
C51 H512 . 0.990 no
C52 Br62 . 1.952(8) yes
C52 H521 . 0.976 no
C52 H522 . 1.002 no
C53 Br63 . 1.969(7) yes
C53 H531 . 0.976 no
C53 H532 . 0.978 no
C54 Br64 . 1.959(8) yes
C54 H541 . 0.976 no
C54 H542 . 0.971 no
C60 H601 . 0.987 no
C60 H602 . 0.985 no
C60 H603 . 0.987 no
C100 H1001 . 0.930 no
C101 C102 . 1.329(9) yes
C101 H1011 . 0.925 no
C102 H1021 . 0.940 no
C110 C210 . 1.485(8) yes
C111 C211 . 1.486(9) yes
C112 C212 . 1.503(9) yes
C113 H1131 . 0.971 no
C113 H1132 . 0.965 no
C113 H1133 . 0.961 no
C114 H1141 . 0.956 no
C114 H1142 . 0.960 no
C114 H1143 . 0.958 no
C116 H1161 . 0.982 no
C116 H1162 . 0.979 no
C116 H1163 . 0.981 no
C210 H2101 . 0.952 no
C210 H2102 . 0.960 no
C210 H2103 . 0.944 no
C211 H2111 . 0.957 no
C211 H2112 . 0.949 no
C211 H2113 . 0.960 no
C212 H2121 . 0.962 no
C212 H2122 . 0.958 no
C212 H2123 . 0.962 no

loop_
_platon_squeeze_void_nr
_platon_squeeze_void_average_x
_platon_squeeze_void_average_y
_platon_squeeze_void_average_z
_platon_squeeze_void_volume
_platon_squeeze_void_count_electrons
1 0.000 0.000 0.000 1004.9 189.9
2 0.500 0.000 0.500 1004.9 189.6
3 0.817 0.083 0.137 7.0 -0.4
4 0.317 0.083 0.363 7.0 -0.4
5 0.000 0.500 0.500 1005.0 190.4
6 0.500 0.500 1.000 1004.8 189.1
7 0.817 0.417 0.637 7.0 -0.3
8 0.317 0.417 0.863 7.0 -0.3
9 0.683 0.583 0.137 7.0 -0.2
10 0.183 0.583 0.363 7.0 -0.4
11 0.683 0.917 0.637 7.0 -0.2
12 0.183 0.917 0.863 7.0 -0.2
